data_4517811
loop_
_publ_author_name
'Hazra, Abhijit'
'Bej, Sourav'
'Mondal, Amita'
'Murmu, Naresh Chandra'
'Banerjee, Priyabrata'

_publ_section_title
;
 Discerning Detection of Mutagenic Biopollutant TNP from Water and Soil
 Samples with Transition Metal-Containing Luminescence Metal--Organic
 Frameworks
;
_journal_name_full 'ACS Omega'
_journal_paper_doi 10.1021/acsomega.0c01194
_journal_year 2020
_chemical_formula_moiety 'C46 H38 Cd3 N4 O16'
_chemical_formula_sum 'C46 H38 Cd3 N4 O16'
_chemical_formula_weight 1240.00
_space_group_crystal_system triclinic
_space_group_IT_number 2
_space_group_name_Hall '-P 1'
_space_group_name_H-M_alt 'P -1'
_atom_sites_solution_hydrogens geom
_audit_creation_date 2019-05-27
_audit_creation_method
;
Olex2 1.2
(compiled 2018.05.29 svn.r3508 for OlexSys, GUI svn.r5506)
;
_cell_angle_alpha 98.467(4)
_cell_angle_beta 90.413(4)
_cell_angle_gamma 105.395(4)
_cell_formula_units_Z 1
_cell_length_a 9.6055(10)
_cell_length_b 11.5225(12)
_cell_length_c 14.5832(17)
_cell_measurement_reflns_used 5719
_cell_measurement_temperature 124(2)
_cell_measurement_theta_max 26.91
_cell_measurement_theta_min 2.47
_cell_volume 1537.4(3)
_computing_cell_refinement 'Bruker SAINT'
_computing_data_collection 'Bruker APEX3'
_computing_data_reduction 'Bruker SAINT'
_computing_molecular_graphics 'Olex2 (Dolomanov et al., 2009)'
_computing_publication_material 'Olex2 (Dolomanov et al., 2009)'
_computing_structure_refinement 'ShelXL (Sheldrick, 2015)'
_computing_structure_solution 'SHELXT 2014/5 (Sheldrick, 2014)'
_diffrn_ambient_temperature 124.59
_diffrn_measured_fraction_theta_full 0.968
_diffrn_measured_fraction_theta_max 0.992
_diffrn_measurement_device_type 'Bruker APEX-II CCD'
_diffrn_measurement_method '\f and \w scans'
_diffrn_radiation_type MoK\a
_diffrn_radiation_wavelength 0.71073
_diffrn_reflns_av_R_equivalents 0.0731
_diffrn_reflns_av_unetI/netI 0.0920
_diffrn_reflns_Laue_measured_fraction_full 0.968
_diffrn_reflns_Laue_measured_fraction_max 0.992
_diffrn_reflns_limit_h_max 11
_diffrn_reflns_limit_h_min -11
_diffrn_reflns_limit_k_max 13
_diffrn_reflns_limit_k_min -12
_diffrn_reflns_limit_l_max 17
_diffrn_reflns_limit_l_min -17
_diffrn_reflns_number 13797
_diffrn_reflns_point_group_measured_fraction_full 0.968
_diffrn_reflns_point_group_measured_fraction_max 0.992
_diffrn_reflns_theta_full 25.242
_diffrn_reflns_theta_max 25.000
_diffrn_reflns_theta_min 2.468
_exptl_absorpt_coefficient_mu 1.086
_exptl_absorpt_correction_T_max .891
_exptl_absorpt_correction_T_min .859
_exptl_absorpt_correction_type multi-scan
_exptl_absorpt_process_details SADABS
_exptl_crystal_colour colourless
_exptl_crystal_colour_primary colourless
_exptl_crystal_density_diffrn 1.339
_exptl_crystal_description block
_exptl_crystal_F_000 614
_exptl_crystal_size_max 0.14
_exptl_crystal_size_mid 0.12
_exptl_crystal_size_min 0.1
_refine_diff_density_max 1.002
_refine_diff_density_min -0.928
_refine_diff_density_rms 0.122
_refine_ls_extinction_method none
_refine_ls_goodness_of_fit_ref 1.039
_refine_ls_hydrogen_treatment constr
_refine_ls_matrix_type full
_refine_ls_number_parameters 315
_refine_ls_number_reflns 5390
_refine_ls_number_restraints 0
_refine_ls_restrained_S_all 1.039
_refine_ls_R_factor_all 0.0636
_refine_ls_R_factor_gt 0.0433
_refine_ls_shift/su_max 0.001
_refine_ls_shift/su_mean 0.000
_refine_ls_structure_factor_coef Fsqd
_refine_ls_weighting_details 'w=1/[\s^2^(Fo^2^)+(0.0261P)^2^+0.9368P] where P=(Fo^2^+2Fc^2^)/3'
_refine_ls_weighting_scheme calc
_refine_ls_wR_factor_gt 0.0934
_refine_ls_wR_factor_ref 0.1016
_reflns_Friedel_coverage 0.000
_reflns_number_gt 4046
_reflns_number_total 5390
_reflns_threshold_expression 'I > 2\s(I)'
_cod_data_source_file ao0c01194_si_003.cif
_cod_data_source_block mo_pbcmeriadp11_0m_a
_cod_database_code 4517811
_shelxl_version_number 2014-3
_shelx_space_group_comment
;
The symmetry employed for this shelxl refinement is uniquely defined
by the following loop, which should always be used as a source of
symmetry information in preference to the above space-group names.
They are only intended as comments.
;
_olex2_refinement_description
;
1. Fixed Uiso
 At 1.2 times of:
  All C(H) groups
 At 1.5 times of:
  All C(H,H,H) groups
2.a Aromatic/amide H refined with riding coordinates:
 C00H(H00H), C00I(H00I), C00J(H00J), C00L(H00L), C00M(H00M), C00O(H00O),
 C00P(H00P), C00Q(H00Q), C00R(H00R), C00T(H00T), C00W(H00W), C00X(H00X),
 C00Y(H00Y)
2.b Idealised Me refined as rotating group:
 C00V(H00A,H00B,H00C), C00Z(H00D,H00E,H00F)
;
_olex2_submission_special_instructions 'No special instructions were received'

loop_
_space_group_symop_operation_xyz
'x, y, z'
'-x, -y, -z'

loop_
_atom_site_label
_atom_site_type_symbol
_atom_site_fract_x
_atom_site_fract_y
_atom_site_fract_z
_atom_site_U_iso_or_equiv
_atom_site_adp_type
_atom_site_occupancy
_atom_site_site_symmetry_order
_atom_site_calc_flag
_atom_site_refinement_flags_posn
_atom_site_refinement_flags_adp
_atom_site_refinement_flags_occupancy
_atom_site_disorder_assembly
_atom_site_disorder_group
Cd01 Cd 0.5000 1.0000 1.0000 0.01672(14) Uani 1 2 d S T P . .
Cd02 Cd 0.28743(3) 0.68135(3) 0.92974(2) 0.01980(12) Uani 1 1 d . . . . .
O003 O 0.3107(3) 0.8549(3) 0.0436(2) 0.0207(7) Uani 1 1 d . . . . .
O004 O 0.6262(4) 0.8620(3) 0.9625(3) 0.0325(9) Uani 1 1 d . . . . .
O005 O 0.5153(3) 0.6625(3) 0.9310(3) 0.0326(9) Uani 1 1 d . . . . .
O006 O 0.2672(4) 0.6779(3) 0.0924(2) 0.0282(8) Uani 1 1 d . . . . .
O007 O 0.3015(4) 0.7657(3) 0.8024(3) 0.0349(9) Uani 1 1 d . . . . .
O008 O 0.4008(4) 0.9628(3) 0.8557(3) 0.0348(9) Uani 1 1 d . . . . .
O2 O 0.2129(4) 0.4811(3) 0.8757(3) 0.0324(9) Uani 1 1 d . . . . .
N00A N 1.0459(4) 0.6899(3) 0.9220(3) 0.0226(9) Uani 1 1 d . . . . .
O1 O 0.1817(5) 1.0171(4) 0.4608(3) 0.0600(14) Uani 1 1 d . . . . .
C00C C 0.7718(5) 0.7291(4) 0.9322(3) 0.0182(10) Uani 1 1 d . . . . .
C00D C 0.6240(5) 0.7523(4) 0.9428(3) 0.0219(11) Uani 1 1 d . . . . .
C00E C 0.2822(5) 0.7893(4) 0.1085(4) 0.0228(11) Uani 1 1 d . . . . .
N1 N 0.2670(5) 0.3026(4) 0.8283(3) 0.0359(11) Uani 1 1 d . . . . .
C00G C 0.2603(5) 0.8487(4) 0.2021(3) 0.0233(11) Uani 1 1 d . . . . .
C00H C 1.0270(5) 0.8032(4) 0.9314(4) 0.0273(12) Uani 1 1 d . . . . .
H00H H 1.1100 0.8706 0.9341 0.033 Uiso 1 1 calc R . . . .
C00I C 0.7898(5) 0.6119(4) 0.9184(3) 0.0230(11) Uani 1 1 d . . . . .
H00I H 0.7079 0.5430 0.9115 0.028 Uiso 1 1 calc R . . . .
C00J C 0.9263(5) 0.5965(4) 0.9148(4) 0.0255(12) Uani 1 1 d . . . . .
H00J H 0.9368 0.5160 0.9068 0.031 Uiso 1 1 calc R . . . .
C00K C 0.3377(5) 0.8773(5) 0.7953(4) 0.0255(12) Uani 1 1 d . . . . .
C00L C 0.8935(5) 0.8255(4) 0.9373(4) 0.0245(11) Uani 1 1 d . . . . .
H00L H 0.8854 0.9067 0.9448 0.029 Uiso 1 1 calc R . . . .
C00M C 0.2439(6) 0.9659(5) 0.2165(4) 0.0328(13) Uani 1 1 d . . . . .
H00M H 0.2510 1.0101 0.1659 0.039 Uiso 1 1 calc R . . . .
C00N C 0.2950(5) 0.9087(4) 0.7039(4) 0.0264(12) Uani 1 1 d . . . . .
C00O C 0.2524(5) 0.7880(4) 0.2780(4) 0.0296(13) Uani 1 1 d . . . . .
H00O H 0.2650 0.7082 0.2696 0.036 Uiso 1 1 calc R . . . .
C00P C 0.3960(6) 0.9879(5) 0.6599(4) 0.0367(14) Uani 1 1 d . . . . .
H00P H 0.4917 1.0208 0.6863 0.044 Uiso 1 1 calc R . . . .
C00Q C 0.3014(5) 0.4188(4) 0.8612(4) 0.0289(12) Uani 1 1 d . . . . .
H00Q H 0.4008 0.4590 0.8752 0.035 Uiso 1 1 calc R . . . .
C00R C 0.2175(7) 1.0193(5) 0.3037(4) 0.0425(16) Uani 1 1 d . . . . .
H00R H 0.2057 1.0995 0.3127 0.051 Uiso 1 1 calc R . . . .
C00S C 0.2196(7) 0.9764(6) 0.5417(4) 0.0431(17) Uani 1 1 d . . . . .
C00T C 0.3575(7) 1.0195(5) 0.5771(4) 0.0434(16) Uani 1 1 d . . . . .
H00T H 0.4279 1.0714 0.5452 0.052 Uiso 1 1 calc R . . . .
C00U C 0.2085(6) 0.9565(6) 0.3764(4) 0.0387(15) Uani 1 1 d . . . . .
C00V C 0.3805(7) 0.2402(6) 0.8099(5) 0.0575(19) Uani 1 1 d . . . . .
H00A H 0.4737 0.2948 0.8351 0.086 Uiso 1 1 calc GR . . . .
H00B H 0.3850 0.2174 0.7428 0.086 Uiso 1 1 calc GR . . . .
H00C H 0.3588 0.1668 0.8395 0.086 Uiso 1 1 calc GR . . . .
C00W C 0.2270(6) 0.8396(5) 0.3650(4) 0.0344(13) Uani 1 1 d . . . . .
H00W H 0.2221 0.7965 0.4162 0.041 Uiso 1 1 calc R . . . .
C00X C 0.1189(7) 0.9009(8) 0.5853(5) 0.066(2) Uani 1 1 d . . . . .
H00X H 0.0218 0.8729 0.5610 0.079 Uiso 1 1 calc R . . . .
C00Y C 0.1586(6) 0.8642(7) 0.6663(4) 0.056(2) Uani 1 1 d . . . . .
H00Y H 0.0893 0.8076 0.6953 0.067 Uiso 1 1 calc R . . . .
C00Z C 0.1203(7) 0.2339(6) 0.8077(6) 0.072(2) Uani 1 1 d . . . . .
H00D H 0.0560 0.2823 0.8335 0.109 Uiso 1 1 calc GR . . . .
H00E H 0.1018 0.1588 0.8350 0.109 Uiso 1 1 calc GR . . . .
H00F H 0.1024 0.2134 0.7402 0.109 Uiso 1 1 calc GR . . . .

loop_
_atom_site_aniso_label
_atom_site_aniso_U_11
_atom_site_aniso_U_22
_atom_site_aniso_U_33
_atom_site_aniso_U_23
_atom_site_aniso_U_13
_atom_site_aniso_U_12
Cd01 0.0157(3) 0.0127(2) 0.0231(3) 0.0033(2) 0.0038(2) 0.00595(19)
Cd02 0.01592(19) 0.01635(18) 0.0284(2) 0.00222(16) 0.00304(16) 0.00709(14)
O003 0.0210(17) 0.0169(16) 0.0232(19) 0.0041(15) 0.0074(15) 0.0027(13)
O004 0.028(2) 0.0224(18) 0.052(3) 0.0044(18) 0.0110(19) 0.0162(16)
O005 0.0141(17) 0.0212(17) 0.061(3) -0.0001(18) -0.0006(18) 0.0059(15)
O006 0.034(2) 0.0186(17) 0.033(2) 0.0066(17) 0.0039(18) 0.0079(15)
O007 0.044(2) 0.0262(19) 0.032(2) 0.0038(18) 0.0017(19) 0.0059(17)
O008 0.047(2) 0.026(2) 0.029(2) 0.0029(19) -0.0083(19) 0.0061(17)
O2 0.029(2) 0.0213(18) 0.047(2) -0.0021(18) 0.0022(18) 0.0118(16)
N00A 0.019(2) 0.019(2) 0.032(3) 0.002(2) 0.001(2) 0.0106(17)
O1 0.098(4) 0.094(4) 0.020(2) 0.014(2) 0.012(2) 0.078(3)
C00C 0.013(2) 0.025(2) 0.018(3) 0.003(2) -0.002(2) 0.007(2)
C00D 0.020(3) 0.023(2) 0.027(3) 0.003(2) 0.004(2) 0.013(2)
C00E 0.012(2) 0.023(2) 0.033(3) 0.007(2) 0.000(2) 0.003(2)
N1 0.037(3) 0.023(2) 0.047(3) -0.006(2) -0.006(2) 0.014(2)
C00G 0.021(3) 0.029(3) 0.023(3) 0.009(2) 0.009(2) 0.009(2)
C00H 0.015(3) 0.022(2) 0.045(4) 0.006(3) 0.002(2) 0.005(2)
C00I 0.020(3) 0.011(2) 0.035(3) 0.001(2) -0.002(2) 0.0004(19)
C00J 0.018(3) 0.018(2) 0.044(3) 0.007(2) 0.004(2) 0.010(2)
C00K 0.019(3) 0.029(3) 0.031(3) 0.005(3) 0.004(2) 0.010(2)
C00L 0.025(3) 0.016(2) 0.032(3) 0.000(2) -0.001(2) 0.007(2)
C00M 0.045(3) 0.043(3) 0.020(3) 0.010(3) 0.007(3) 0.024(3)
C00N 0.027(3) 0.032(3) 0.023(3) 0.002(2) 0.005(2) 0.015(2)
C00O 0.025(3) 0.027(3) 0.037(3) 0.011(3) 0.001(3) 0.005(2)
C00P 0.046(4) 0.036(3) 0.027(3) 0.012(3) 0.000(3) 0.006(3)
C00Q 0.021(3) 0.021(2) 0.040(3) 0.001(3) -0.006(3) 0.002(2)
C00R 0.071(4) 0.049(3) 0.025(3) 0.004(3) 0.008(3) 0.047(3)
C00S 0.058(4) 0.067(4) 0.026(3) 0.018(3) 0.011(3) 0.050(4)
C00T 0.068(5) 0.035(3) 0.029(4) 0.007(3) 0.013(3) 0.016(3)
C00U 0.043(3) 0.062(4) 0.022(3) 0.010(3) 0.008(3) 0.031(3)
C00V 0.065(4) 0.045(4) 0.070(5) -0.006(4) -0.007(4) 0.036(3)
C00W 0.040(3) 0.044(3) 0.024(3) 0.013(3) 0.008(3) 0.016(3)
C00X 0.039(4) 0.136(7) 0.040(4) 0.035(5) 0.004(3) 0.040(4)
C00Y 0.029(3) 0.098(6) 0.046(4) 0.032(4) 0.006(3) 0.013(4)
C00Z 0.045(4) 0.037(4) 0.122(7) -0.011(4) -0.021(5) 0.002(3)

loop_
_atom_type_symbol
_atom_type_description
_atom_type_scat_dispersion_real
_atom_type_scat_dispersion_imag
_atom_type_scat_source
C C 0.0033 0.0016 'International Tables Vol C Tables 4.2.6.8 and 6.1.1.4'
H H 0.0000 0.0000 'International Tables Vol C Tables 4.2.6.8 and 6.1.1.4'
Cd Cd -0.8075 1.2024 'International Tables Vol C Tables 4.2.6.8 and 6.1.1.4'
N N 0.0061 0.0033 'International Tables Vol C Tables 4.2.6.8 and 6.1.1.4'
O O 0.0106 0.0060 'International Tables Vol C Tables 4.2.6.8 and 6.1.1.4'

loop_
_geom_angle_atom_site_label_1
_geom_angle_atom_site_label_2
_geom_angle_atom_site_label_3
_geom_angle
_geom_angle_site_symmetry_1
_geom_angle_site_symmetry_3
_geom_angle_publ_flag
O003 Cd01 O003 180.00(13) 1_556 2_676 ?
O004 Cd01 O003 91.34(11) 2_677 2_676 ?
O004 Cd01 O003 91.34(11) . 1_556 ?
O004 Cd01 O003 88.66(11) . 2_676 ?
O004 Cd01 O003 88.66(11) 2_677 1_556 ?
O004 Cd01 O004 180.00(10) . 2_677 ?
O008 Cd01 O003 90.22(12) . 1_556 ?
O008 Cd01 O003 89.78(12) . 2_676 ?
O008 Cd01 O003 89.78(12) 2_677 1_556 ?
O008 Cd01 O003 90.22(12) 2_677 2_676 ?
O008 Cd01 O004 88.86(13) . 2_677 ?
O008 Cd01 O004 91.14(13) 2_677 2_677 ?
O008 Cd01 O004 91.14(13) . . ?
O008 Cd01 O004 88.86(13) 2_677 . ?
O008 Cd01 O008 180.0 2_677 . ?
O003 Cd02 O006 55.05(10) 1_556 1_556 ?
O003 Cd02 C00E 28.05(11) 1_556 1_556 ?
O005 Cd02 O003 101.26(12) . 1_556 ?
O005 Cd02 O006 93.41(13) . 1_556 ?
O005 Cd02 N00A 176.54(14) . 1_455 ?
O005 Cd02 C00E 99.52(14) . 1_556 ?
O006 Cd02 C00E 27.06(11) 1_556 1_556 ?
O007 Cd02 O003 100.27(12) . 1_556 ?
O007 Cd02 O005 96.21(13) . . ?
O007 Cd02 O006 154.93(12) . 1_556 ?
O007 Cd02 O2 103.26(13) . . ?
O007 Cd02 N00A 83.39(13) . 1_455 ?
O007 Cd02 C00E 128.02(13) . 1_556 ?
O2 Cd02 O003 153.78(11) . 1_556 ?
O2 Cd02 O005 87.60(12) . . ?
O2 Cd02 O006 100.22(12) . 1_556 ?
O2 Cd02 N00A 89.14(13) . 1_455 ?
O2 Cd02 C00E 126.51(13) . 1_556 ?
N00A Cd02 O003 82.19(13) 1_455 1_556 ?
N00A Cd02 O006 88.33(13) 1_455 1_556 ?
N00A Cd02 C00E 83.37(14) 1_455 1_556 ?
Cd01 O003 Cd02 104.87(12) 1_554 1_554 ?
C00E O003 Cd01 138.4(3) . 1_554 ?
C00E O003 Cd02 91.8(3) . 1_554 ?
C00D O004 Cd01 147.5(3) . . ?
C00D O005 Cd02 122.7(3) . . ?
C00E O006 Cd02 91.8(3) . 1_554 ?
C00K O007 Cd02 128.3(4) . . ?
C00K O008 Cd01 141.2(3) . . ?
C00Q O2 Cd02 121.0(3) . . ?
C00H N00A Cd02 115.5(3) . 1_655 ?
C00J N00A Cd02 127.5(3) . 1_655 ?
C00J N00A C00H 116.9(4) . . ?
C00U O1 C00S 117.2(4) . . ?
C00I C00C C00D 122.1(4) . . ?
C00L C00C C00D 120.0(4) . . ?
C00L C00C C00I 117.9(4) . . ?
O004 C00D O005 127.2(4) . . ?
O004 C00D C00C 114.6(4) . . ?
O005 C00D C00C 118.2(4) . . ?
O003 C00E Cd02 60.1(2) . 1_554 ?
O003 C00E C00G 118.4(4) . . ?
O006 C00E Cd02 61.1(3) . 1_554 ?
O006 C00E O003 121.0(5) . . ?
O006 C00E C00G 120.6(4) . . ?
C00G C00E Cd02 172.5(3) . 1_554 ?
C00Q N1 C00V 120.0(5) . . ?
C00Q N1 C00Z 121.7(5) . . ?
C00Z N1 C00V 118.3(5) . . ?
C00M C00G C00E 121.1(4) . . ?
C00M C00G C00O 117.8(5) . . ?
C00O C00G C00E 121.0(4) . . ?
N00A C00H H00H 118.4 . . ?
N00A C00H C00L 123.2(4) . . ?
C00L C00H H00H 118.4 . . ?
C00C C00I H00I 120.2 . . ?
C00J C00I C00C 119.6(4) . . ?
C00J C00I H00I 120.2 . . ?
N00A C00J C00I 123.0(4) . . ?
N00A C00J H00J 118.5 . . ?
C00I C00J H00J 118.5 . . ?
O007 C00K C00N 115.7(5) . . ?
O008 C00K O007 126.9(5) . . ?
O008 C00K C00N 117.4(4) . . ?
C00C C00L H00L 120.3 . . ?
C00H C00L C00C 119.4(4) . . ?
C00H C00L H00L 120.3 . . ?
C00G C00M H00M 119.5 . . ?
C00R C00M C00G 120.9(5) . . ?
C00R C00M H00M 119.5 . . ?
C00P C00N C00K 119.1(5) . . ?
C00Y C00N C00K 121.4(5) . . ?
C00Y C00N C00P 119.4(5) . . ?
C00G C00O H00O 118.9 . . ?
C00W C00O C00G 122.1(5) . . ?
C00W C00O H00O 118.9 . . ?
C00N C00P H00P 120.1 . . ?
C00N C00P C00T 119.7(6) . . ?
C00T C00P H00P 120.1 . . ?
O2 C00Q N1 124.7(5) . . ?
O2 C00Q H00Q 117.6 . . ?
N1 C00Q H00Q 117.6 . . ?
C00M C00R H00R 120.2 . . ?
C00U C00R C00M 119.7(5) . . ?
C00U C00R H00R 120.2 . . ?
C00T C00S O1 118.5(6) . . ?
C00X C00S O1 120.7(6) . . ?
C00X C00S C00T 120.7(5) . . ?
C00P C00T H00T 120.0 . . ?
C00S C00T C00P 120.0(5) . . ?
C00S C00T H00T 120.0 . . ?
O1 C00U C00W 123.3(5) . . ?
C00R C00U O1 115.6(5) . . ?
C00R C00U C00W 121.1(5) . . ?
N1 C00V H00A 109.5 . . ?
N1 C00V H00B 109.5 . . ?
N1 C00V H00C 109.5 . . ?
H00A C00V H00B 109.5 . . ?
H00A C00V H00C 109.5 . . ?
H00B C00V H00C 109.5 . . ?
C00O C00W C00U 118.3(5) . . ?
C00O C00W H00W 120.8 . . ?
C00U C00W H00W 120.8 . . ?
C00S C00X H00X 120.2 . . ?
C00S C00X C00Y 119.5(6) . . ?
C00Y C00X H00X 120.2 . . ?
C00N C00Y C00X 120.5(6) . . ?
C00N C00Y H00Y 119.7 . . ?
C00X C00Y H00Y 119.7 . . ?
N1 C00Z H00D 109.5 . . ?
N1 C00Z H00E 109.5 . . ?
N1 C00Z H00F 109.5 . . ?
H00D C00Z H00E 109.5 . . ?
H00D C00Z H00F 109.5 . . ?
H00E C00Z H00F 109.5 . . ?

loop_
_geom_bond_atom_site_label_1
_geom_bond_atom_site_label_2
_geom_bond_distance
_geom_bond_site_symmetry_2
_geom_bond_publ_flag
Cd01 O003 2.286(3) 2_676 ?
Cd01 O003 2.286(3) 1_556 ?
Cd01 O004 2.253(3) . ?
Cd01 O004 2.253(3) 2_677 ?
Cd01 O008 2.238(4) . ?
Cd01 O008 2.238(4) 2_677 ?
Cd02 O003 2.363(3) 1_556 ?
Cd02 O005 2.256(3) . ?
Cd02 O006 2.387(3) 1_556 ?
Cd02 O007 2.209(3) . ?
Cd02 O2 2.245(3) . ?
Cd02 N00A 2.350(4) 1_455 ?
Cd02 C00E 2.725(5) 1_556 ?
O003 Cd01 2.286(3) 1_554 ?
O003 Cd02 2.363(3) 1_554 ?
O003 C00E 1.282(5) . ?
O004 C00D 1.249(5) . ?
O005 C00D 1.250(6) . ?
O006 Cd02 2.387(3) 1_554 ?
O006 C00E 1.240(5) . ?
O007 C00K 1.259(6) . ?
O008 C00K 1.238(6) . ?
O2 C00Q 1.250(6) . ?
N00A Cd02 2.350(4) 1_655 ?
N00A C00H 1.353(5) . ?
N00A C00J 1.341(6) . ?
O1 C00S 1.411(6) . ?
O1 C00U 1.384(7) . ?
C00C C00D 1.517(6) . ?
C00C C00I 1.392(6) . ?
C00C C00L 1.375(6) . ?
C00E Cd02 2.725(5) 1_554 ?
C00E C00G 1.477(7) . ?
N1 C00Q 1.307(6) . ?
N1 C00V 1.463(7) . ?
N1 C00Z 1.426(7) . ?
C00G C00M 1.386(7) . ?
C00G C00O 1.387(6) . ?
C00H H00H 0.9500 . ?
C00H C00L 1.373(6) . ?
C00I H00I 0.9500 . ?
C00I C00J 1.370(6) . ?
C00J H00J 0.9500 . ?
C00K C00N 1.514(7) . ?
C00L H00L 0.9500 . ?
C00M H00M 0.9500 . ?
C00M C00R 1.385(7) . ?
C00N C00P 1.377(7) . ?
C00N C00Y 1.353(8) . ?
C00O H00O 0.9500 . ?
C00O C00W 1.372(8) . ?
C00P H00P 0.9500 . ?
C00P C00T 1.387(7) . ?
C00Q H00Q 0.9500 . ?
C00R H00R 0.9500 . ?
C00R C00U 1.360(7) . ?
C00S C00T 1.354(9) . ?
C00S C00X 1.350(8) . ?
C00T H00T 0.9500 . ?
C00U C00W 1.391(8) . ?
C00V H00A 0.9800 . ?
C00V H00B 0.9800 . ?
C00V H00C 0.9800 . ?
C00W H00W 0.9500 . ?
C00X H00X 0.9500 . ?
C00X C00Y 1.394(8) . ?
C00Y H00Y 0.9500 . ?
C00Z H00D 0.9800 . ?
C00Z H00E 0.9800 . ?
C00Z H00F 0.9800 . ?

loop_
_smtbx_masks_void_nr
_smtbx_masks_void_average_x
_smtbx_masks_void_average_y
_smtbx_masks_void_average_z
_smtbx_masks_void_volume
_smtbx_masks_void_count_electrons
_smtbx_masks_void_content
1 -0.050 0.500 0.500 507.2 125.7 ?
